data_4303465
loop_
_publ_author_name
'Jun Ni'
'Yu-Hui Wu'
'Xu Zhang'
'Bin Li'
'Li-Yi Zhang'
'Zhong-Ning Chen'

_publ_section_title
;
Luminescence Vapochromism of a Platinum(II) Complex for Detection of Low
Molecular Weight Halohydrocarbon
;
_journal_name_full 'Inorganic Chemistry'
_journal_page_first 10202
_journal_page_last 10210
_journal_paper_doi 10.1021/ic9011982
_journal_volume 48
_journal_year 2009
_chemical_formula_sum 'C37 H35 Cl3 N2 Pt Si2'
_chemical_formula_weight 865.29
_chemical_name_systematic
; 
 ? 
;
_space_group_IT_number 15
_symmetry_cell_setting monoclinic
_symmetry_space_group_name_Hall '-C 2yc'
_symmetry_space_group_name_H-M 'C 1 2/c 1'
_atom_sites_solution_hydrogens geom
_atom_sites_solution_primary direct
_atom_sites_solution_secondary difmap
_audit_creation_method SHELXL-97
_cell_angle_alpha 90.00
_cell_angle_beta 91.373(8)
_cell_angle_gamma 90.00
_cell_formula_units_Z 8
_cell_length_a 26.946(9)
_cell_length_b 18.617(6)
_cell_length_c 15.064(5)
_cell_measurement_reflns_used 10857
_cell_measurement_temperature 293(2)
_cell_measurement_theta_max 27.4855
_cell_measurement_theta_min 2.1879
_cell_volume 7555(4)
_computing_cell_refinement 'Bruker XSCANS'
_computing_data_collection 'Bruker XSCANS'
_computing_data_reduction 'Bruker SHELXTL'
_computing_molecular_graphics 'Bruker SHELXTL'
_computing_publication_material 'Bruker SHELXTL'
_computing_structure_refinement 'SHELXL-97 (Sheldrick, 1997)'
_computing_structure_solution 'SHELXS-97 (Sheldrick, 1990)'
_diffrn_ambient_temperature 293(2)
_diffrn_measured_fraction_theta_full 0.977
_diffrn_measured_fraction_theta_max 0.977
_diffrn_measurement_device_type 'Mercury CCD'
_diffrn_measurement_method '\w scans'
_diffrn_radiation_monochromator graphite
_diffrn_radiation_source 'fine-focus sealed tube'
_diffrn_radiation_type MoK\a
_diffrn_radiation_wavelength 0.71073
_diffrn_reflns_av_R_equivalents 0.0782
_diffrn_reflns_av_sigmaI/netI 0.0710
_diffrn_reflns_limit_h_max 27
_diffrn_reflns_limit_h_min -32
_diffrn_reflns_limit_k_max 22
_diffrn_reflns_limit_k_min -22
_diffrn_reflns_limit_l_max 17
_diffrn_reflns_limit_l_min -17
_diffrn_reflns_number 26193
_diffrn_reflns_theta_full 25.00
_diffrn_reflns_theta_max 25.00
_diffrn_reflns_theta_min 2.97
_exptl_absorpt_coefficient_mu 4.018
_exptl_absorpt_correction_T_max 0.820
_exptl_absorpt_correction_T_min 0.785
_exptl_absorpt_correction_type multi-scan
_exptl_absorpt_process_details 'SADABS, Bruker(2000)'
_exptl_crystal_colour brown
_exptl_crystal_density_diffrn 1.522
_exptl_crystal_density_method 'not measured'
_exptl_crystal_description needle
_exptl_crystal_F_000 3424
_exptl_crystal_size_max 0.30
_exptl_crystal_size_mid 0.05
_exptl_crystal_size_min 0.05
_refine_diff_density_max 1.092
_refine_diff_density_min -0.654
_refine_diff_density_rms 0.108
_refine_ls_extinction_method none
_refine_ls_goodness_of_fit_ref 1.069
_refine_ls_hydrogen_treatment constr
_refine_ls_matrix_type full
_refine_ls_number_parameters 412
_refine_ls_number_reflns 6503
_refine_ls_number_restraints 0
_refine_ls_restrained_S_all 1.069
_refine_ls_R_factor_all 0.0769
_refine_ls_R_factor_gt 0.0487
_refine_ls_shift/su_max 0.000
_refine_ls_shift/su_mean 0.000
_refine_ls_structure_factor_coef Fsqd
_refine_ls_weighting_details 'calc w=1/[\s^2^(Fo^2^)+(0.0186P)^2^+0.0000P] where P=(Fo^2^+2Fc^2^)/3'
_refine_ls_weighting_scheme calc
_refine_ls_wR_factor_gt 0.0715
_refine_ls_wR_factor_ref 0.0802
_reflns_number_gt 5152
_reflns_number_total 6503
_reflns_threshold_expression >2sigma(I)
_cod_data_source_file ic9011982_si_001_2.cif
_cod_data_source_block 1.CHCl3
_cod_depositor_comments
;
The following automatic conversions were performed:
'_exptl_absorpt_correction_type' value 'Multi-scan' changed to
'multi-scan' according to
'/home/saulius/struct/CIF-dictionaries/cif_core.dic' dictionary named
'cif_core.dic' version 2.4.1 from 2010-06-29.

Automatic conversion script
Id: cif_fix_enum 1527 2010-12-29 10:47:43Z saulius 
;
_cod_original_sg_symbol_H-M 'C 2/c'
_cod_database_code 4303465

loop_
_symmetry_equiv_pos_as_xyz
'x, y, z'
'-x, y, -z+1/2'
'x+1/2, y+1/2, z'
'-x+1/2, y+1/2, -z+1/2'
'-x, -y, -z'
'x, -y, z-1/2'
'-x+1/2, -y+1/2, -z'
'x+1/2, -y+1/2, z-1/2'

loop_
_atom_site_label
_atom_site_type_symbol
_atom_site_fract_x
_atom_site_fract_y
_atom_site_fract_z
_atom_site_U_iso_or_equiv
_atom_site_adp_type
_atom_site_occupancy
_atom_site_symmetry_multiplicity
_atom_site_calc_flag
_atom_site_refinement_flags
_atom_site_disorder_assembly
_atom_site_disorder_group
Pt1 Pt 0.038652(9) 0.028126(13) 0.166617(16) 0.03940(9) Uani 1 1 d . . .
Si1 Si 0.10237(8) -0.37562(11) 0.31412(14) 0.0631(6) Uani 1 1 d . . .
Cl3 Cl 0.20155(10) 0.16736(12) 0.24004(14) 0.0999(8) Uani 1 1 d . . .
Cl1 Cl 0.17678(8) 0.18537(12) 0.05488(14) 0.0906(7) Uani 1 1 d . . .
Cl2 Cl 0.22529(9) 0.05606(13) 0.11511(15) 0.0947(7) Uani 1 1 d . . .
N1 N -0.02901(18) 0.0422(3) 0.1017(3) 0.0394(13) Uani 1 1 d . . .
C11 C -0.0513(2) -0.0194(3) 0.0723(4) 0.0395(15) Uani 1 1 d . . .
C22 C 0.1383(2) -0.0225(4) 0.2586(4) 0.0473(16) Uani 1 1 d . . .
C10 C -0.0244(2) -0.0850(3) 0.0926(4) 0.0394(14) Uani 1 1 d . . .
C30 C 0.0577(2) 0.1945(4) 0.1707(4) 0.0507(17) Uani 1 1 d . . .
C5 C 0.0562(3) -0.2641(4) 0.1925(4) 0.0517(17) Uani 1 1 d . . .
C15 C -0.0530(2) 0.1046(3) 0.0921(4) 0.0429(16) Uani 1 1 d . . .
H15 H -0.0380 0.1460 0.1142 0.052 Uiso 1 1 calc R . .
N2 N 0.01829(19) -0.0775(2) 0.1430(3) 0.0375(12) Uani 1 1 d . . .
C28 C 0.2181(3) -0.0187(4) 0.3425(5) 0.070(2) Uani 1 1 d . . .
H28 H 0.2151 0.0309 0.3466 0.083 Uiso 1 1 calc R . .
C23 C 0.1813(2) -0.0585(4) 0.2986(4) 0.0518(17) Uani 1 1 d . . .
C21 C 0.1014(2) 0.0017(3) 0.2249(4) 0.0408(15) Uani 1 1 d . . .
C01 C 0.1834(3) 0.1243(4) 0.1427(4) 0.0602(19) Uani 1 1 d . . .
H01 H 0.1510 0.1020 0.1521 0.072 Uiso 1 1 calc R . .
C29 C 0.0533(2) 0.1306(4) 0.1750(4) 0.0445(16) Uani 1 1 d . . .
C32 C 0.0982(3) 0.3122(4) 0.1859(7) 0.100(3) Uani 1 1 d . . .
H32 H 0.1259 0.2896 0.2108 0.120 Uiso 1 1 calc R . .
C4 C 0.0762(3) -0.3095(4) 0.2349(5) 0.0580(19) Uani 1 1 d . . .
C31 C 0.0581(3) 0.2713(4) 0.1621(5) 0.0602(19) Uani 1 1 d . . .
C8 C -0.0114(3) -0.2140(3) 0.0957(4) 0.0559(18) Uani 1 1 d . . .
H8 H -0.0210 -0.2599 0.0779 0.067 Uiso 1 1 calc R . .
C6 C 0.0440(2) -0.1344(3) 0.1704(4) 0.0456(16) Uani 1 1 d . . .
H6 H 0.0727 -0.1273 0.2048 0.055 Uiso 1 1 calc R . .
C14 C -0.0991(2) 0.1102(3) 0.0507(4) 0.0439(16) Uani 1 1 d . . .
C27 C 0.2590(3) -0.0526(6) 0.3799(5) 0.088(3) Uani 1 1 d . . .
H27 H 0.2833 -0.0258 0.4097 0.106 Uiso 1 1 calc R . .
C26 C 0.2640(3) -0.1257(6) 0.3733(6) 0.093(3) Uani 1 1 d . . .
H26 H 0.2918 -0.1484 0.3978 0.111 Uiso 1 1 calc R . .
C7 C 0.0295(2) -0.2046(3) 0.1497(4) 0.0479(17) Uani 1 1 d . . .
C36 C 0.0176(3) 0.3083(4) 0.1289(6) 0.085(3) Uani 1 1 d . . .
H36 H -0.0112 0.2832 0.1131 0.102 Uiso 1 1 calc R . .
C25 C 0.2285(4) -0.1643(5) 0.3315(6) 0.098(3) Uani 1 1 d . . .
H25 H 0.2318 -0.2139 0.3276 0.118 Uiso 1 1 calc R . .
C24 C 0.1870(3) -0.1312(4) 0.2939(5) 0.081(2) Uani 1 1 d . . .
H24 H 0.1628 -0.1588 0.2651 0.097 Uiso 1 1 calc R . .
Si2 Si -0.16796(9) 0.32798(12) 0.02165(16) 0.0719(7) Uani 1 1 d . . .
C17 C -0.1414(3) 0.2377(4) 0.0351(5) 0.064(2) Uani 1 1 d . . .
C12 C -0.0974(3) -0.0177(3) 0.0277(4) 0.0475(17) Uani 1 1 d . . .
H12 H -0.1119 -0.0597 0.0060 0.057 Uiso 1 1 calc R . .
C13 C -0.1210(3) 0.0475(4) 0.0167(4) 0.0559(19) Uani 1 1 d . . .
H13 H -0.1516 0.0498 -0.0134 0.067 Uiso 1 1 calc R . .
C2 C 0.1473(3) -0.4344(4) 0.2574(5) 0.091(3) Uani 1 1 d . . .
H2A H 0.1322 -0.4532 0.2039 0.136 Uiso 1 1 calc R . .
H2B H 0.1568 -0.4733 0.2960 0.136 Uiso 1 1 calc R . .
H2C H 0.1762 -0.4070 0.2429 0.136 Uiso 1 1 calc R . .
C16 C -0.1225(2) 0.1798(4) 0.0425(4) 0.0586(19) Uani 1 1 d . . .
C34 C 0.0587(4) 0.4209(4) 0.1420(7) 0.107(3) Uani 1 1 d . . .
H34 H 0.0587 0.4707 0.1362 0.129 Uiso 1 1 calc R . .
C35 C 0.0185(3) 0.3817(5) 0.1184(7) 0.111(3) Uani 1 1 d . . .
H35 H -0.0093 0.4048 0.0944 0.133 Uiso 1 1 calc R . .
C33 C 0.0994(4) 0.3851(5) 0.1747(8) 0.132(4) Uani 1 1 d . . .
H33 H 0.1282 0.4104 0.1895 0.159 Uiso 1 1 calc R . .
C1 C 0.1345(3) -0.3265(4) 0.4064(5) 0.103(3) Uani 1 1 d . . .
H1A H 0.1581 -0.2935 0.3824 0.154 Uiso 1 1 calc R . .
H1B H 0.1515 -0.3601 0.4447 0.154 Uiso 1 1 calc R . .
H1C H 0.1106 -0.3004 0.4398 0.154 Uiso 1 1 calc R . .
C3 C 0.0494(3) -0.4284(5) 0.3559(6) 0.097(3) Uani 1 1 d . . .
H3A H 0.0601 -0.4560 0.4066 0.145 Uiso 1 1 calc R . .
H3B H 0.0373 -0.4602 0.3101 0.145 Uiso 1 1 calc R . .
H3C H 0.0233 -0.3964 0.3725 0.145 Uiso 1 1 calc R . .
C9 C -0.0388(3) -0.1536(4) 0.0673(4) 0.0555(18) Uani 1 1 d . . .
H9 H -0.0670 -0.1598 0.0311 0.067 Uiso 1 1 calc R . .
C20 C -0.2095(3) 0.3246(5) -0.0777(6) 0.122(4) Uani 1 1 d . . .
H20A H -0.2182 0.3725 -0.0956 0.184 Uiso 1 1 calc R . .
H20B H -0.2391 0.2985 -0.0640 0.184 Uiso 1 1 calc R . .
H20C H -0.1929 0.3009 -0.1251 0.184 Uiso 1 1 calc R . .
C19 C -0.1161(3) 0.3914(5) 0.0059(6) 0.109(3) Uani 1 1 d . . .
H19A H -0.0940 0.3896 0.0567 0.163 Uiso 1 1 calc R . .
H19B H -0.1290 0.4392 -0.0008 0.163 Uiso 1 1 calc R . .
H19C H -0.0985 0.3784 -0.0463 0.163 Uiso 1 1 calc R . .
C18 C -0.2031(4) 0.3536(5) 0.1216(6) 0.136(4) Uani 1 1 d . . .
H18A H -0.1807 0.3569 0.1719 0.203 Uiso 1 1 calc R . .
H18B H -0.2279 0.3179 0.1326 0.203 Uiso 1 1 calc R . .
H18C H -0.2189 0.3993 0.1116 0.203 Uiso 1 1 calc R . .

loop_
_atom_site_aniso_label
_atom_site_aniso_U_11
_atom_site_aniso_U_22
_atom_site_aniso_U_33
_atom_site_aniso_U_23
_atom_site_aniso_U_13
_atom_site_aniso_U_12
Pt1 0.03907(14) 0.03461(14) 0.04439(15) 0.00097(13) -0.00173(10) -0.00122(13)
Si1 0.0712(15) 0.0398(12) 0.0777(14) 0.0053(10) -0.0155(12) 0.0020(10)
Cl3 0.141(2) 0.0770(16) 0.0804(15) -0.0061(12) -0.0325(15) -0.0133(14)
Cl1 0.0966(17) 0.0918(17) 0.0828(14) 0.0294(13) -0.0136(12) -0.0158(13)
Cl2 0.0844(16) 0.0950(18) 0.1053(17) -0.0016(14) 0.0142(13) 0.0130(13)
N1 0.049(3) 0.036(3) 0.034(3) 0.007(2) -0.002(2) -0.001(2)
C11 0.049(4) 0.031(4) 0.039(3) 0.001(3) 0.001(3) 0.005(3)
C22 0.039(4) 0.057(4) 0.046(4) 0.003(3) -0.001(3) -0.002(3)
C10 0.042(4) 0.041(4) 0.035(3) 0.003(3) 0.001(3) -0.006(3)
C30 0.044(4) 0.037(4) 0.071(5) -0.006(3) -0.005(3) -0.007(3)
C5 0.059(5) 0.036(4) 0.060(4) 0.001(3) 0.005(3) -0.005(3)
C15 0.047(4) 0.030(4) 0.051(4) 0.000(3) -0.001(3) -0.001(3)
N2 0.056(3) 0.023(3) 0.034(3) 0.004(2) 0.014(2) 0.001(2)
C28 0.054(5) 0.074(6) 0.079(5) 0.015(4) -0.020(4) 0.001(4)
C23 0.043(4) 0.056(5) 0.057(4) 0.010(4) 0.007(3) 0.004(3)
C21 0.049(4) 0.034(3) 0.039(3) -0.003(3) 0.000(3) -0.007(3)
C01 0.063(5) 0.057(5) 0.060(4) 0.009(4) 0.001(4) -0.007(4)
C29 0.034(4) 0.046(4) 0.054(4) -0.004(3) -0.003(3) 0.001(3)
C32 0.062(6) 0.044(5) 0.192(10) -0.023(6) -0.028(6) -0.007(4)
C4 0.071(5) 0.034(4) 0.069(5) 0.010(4) -0.004(4) 0.000(3)
C31 0.065(5) 0.041(4) 0.075(5) -0.010(4) 0.005(4) 0.002(4)
C8 0.076(5) 0.034(4) 0.057(4) 0.000(3) -0.007(4) 0.000(3)
C6 0.042(4) 0.053(4) 0.042(4) 0.007(3) -0.004(3) 0.002(3)
C14 0.046(4) 0.046(4) 0.040(4) 0.003(3) 0.004(3) 0.004(3)
C27 0.061(6) 0.123(9) 0.080(6) 0.018(6) -0.022(5) 0.004(5)
C26 0.052(6) 0.118(9) 0.108(7) 0.039(7) 0.002(5) 0.031(6)
C7 0.062(5) 0.037(4) 0.044(4) 0.000(3) 0.005(3) -0.002(3)
C36 0.059(5) 0.048(5) 0.146(8) -0.006(5) -0.019(5) -0.001(4)
C25 0.078(7) 0.071(7) 0.146(9) 0.020(6) 0.015(6) 0.030(5)
C24 0.067(6) 0.064(6) 0.110(7) 0.007(5) -0.005(5) 0.020(4)
Si2 0.0687(16) 0.0522(14) 0.0940(17) 0.0072(12) -0.0169(13) 0.0135(11)
C17 0.068(5) 0.055(5) 0.069(5) 0.005(4) -0.011(4) 0.005(4)
C12 0.067(5) 0.029(4) 0.047(4) 0.005(3) 0.016(3) 0.006(3)
C13 0.053(4) 0.061(5) 0.053(4) -0.004(4) -0.007(3) -0.001(4)
C2 0.102(7) 0.052(5) 0.118(7) 0.008(5) -0.003(5) 0.027(5)
C16 0.049(5) 0.056(5) 0.070(5) 0.000(4) -0.011(4) 0.011(4)
C34 0.090(7) 0.030(5) 0.201(10) 0.001(6) -0.012(7) -0.003(5)
C35 0.088(7) 0.052(6) 0.189(10) -0.001(6) -0.043(7) 0.012(5)
C33 0.070(7) 0.055(6) 0.272(14) -0.037(8) -0.012(8) -0.010(5)
C1 0.117(8) 0.085(7) 0.104(7) -0.019(6) -0.037(6) 0.005(6)
C3 0.091(7) 0.079(7) 0.120(7) 0.036(6) -0.017(5) -0.017(5)
C9 0.065(5) 0.047(4) 0.054(4) -0.004(3) -0.019(4) -0.005(4)
C20 0.105(8) 0.104(8) 0.155(9) 0.053(7) -0.060(7) -0.010(6)
C19 0.099(7) 0.070(6) 0.156(8) 0.007(6) -0.038(6) -0.017(5)
C18 0.162(11) 0.100(9) 0.147(9) -0.011(7) 0.046(8) 0.045(7)

loop_
_atom_type_symbol
_atom_type_description
_atom_type_scat_dispersion_real
_atom_type_scat_dispersion_imag
_atom_type_scat_source
C C 0.0033 0.0016 'International Tables Vol C Tables 4.2.6.8 and 6.1.1.4'
H H 0.0000 0.0000 'International Tables Vol C Tables 4.2.6.8 and 6.1.1.4'
N N 0.0061 0.0033 'International Tables Vol C Tables 4.2.6.8 and 6.1.1.4'
Si Si 0.0817 0.0704 'International Tables Vol C Tables 4.2.6.8 and 6.1.1.4'
Cl Cl 0.1484 0.1585 'International Tables Vol C Tables 4.2.6.8 and 6.1.1.4'
Pt Pt -1.7033 8.3905 'International Tables Vol C Tables 4.2.6.8 and 6.1.1.4'

loop_
_geom_angle_atom_site_label_1
_geom_angle_atom_site_label_2
_geom_angle_atom_site_label_3
_geom_angle
_geom_angle_site_symmetry_1
_geom_angle_site_symmetry_3
_geom_angle_publ_flag
C21 Pt1 C29 92.6(2) . . ?
C21 Pt1 N1 172.6(2) . . ?
C29 Pt1 N1 94.7(2) . . ?
C21 Pt1 N2 93.5(2) . . ?
C29 Pt1 N2 172.8(2) . . ?
N1 Pt1 N2 79.15(19) . . ?
C4 Si1 C2 109.8(3) . . ?
C4 Si1 C3 106.7(3) . . ?
C2 Si1 C3 111.1(4) . . ?
C4 Si1 C1 108.6(3) . . ?
C2 Si1 C1 109.7(4) . . ?
C3 Si1 C1 110.8(4) . . ?
C15 N1 C11 119.2(5) . . ?
C15 N1 Pt1 125.6(4) . . ?
C11 N1 Pt1 115.1(4) . . ?
N1 C11 C12 121.1(5) . . ?
N1 C11 C10 115.2(5) . . ?
C12 C11 C10 123.6(5) . . ?
C21 C22 C23 174.7(7) . . ?
N2 C10 C9 118.2(6) . . ?
N2 C10 C11 116.1(5) . . ?
C9 C10 C11 125.7(6) . . ?
C29 C30 C31 174.3(7) . . ?
C4 C5 C7 173.5(8) . . ?
N1 C15 C14 122.9(6) . . ?
N1 C15 H15 118.5 . . ?
C14 C15 H15 118.5 . . ?
C6 N2 C10 121.0(5) . . ?
C6 N2 Pt1 124.9(4) . . ?
C10 N2 Pt1 114.1(4) . . ?
C27 C28 C23 120.3(8) . . ?
C27 C28 H28 119.9 . . ?
C23 C28 H28 119.9 . . ?
C24 C23 C28 118.2(7) . . ?
C24 C23 C22 121.6(7) . . ?
C28 C23 C22 120.2(7) . . ?
C22 C21 Pt1 172.5(6) . . ?
Cl3 C01 Cl1 111.1(4) . . ?
Cl3 C01 Cl2 111.5(4) . . ?
Cl1 C01 Cl2 110.2(4) . . ?
Cl3 C01 H01 108.0 . . ?
Cl1 C01 H01 108.0 . . ?
Cl2 C01 H01 108.0 . . ?
C30 C29 Pt1 171.1(5) . . ?
C31 C32 C33 123.0(8) . . ?
C31 C32 H32 118.5 . . ?
C33 C32 H32 118.5 . . ?
C5 C4 Si1 172.0(7) . . ?
C32 C31 C36 115.6(8) . . ?
C32 C31 C30 122.7(7) . . ?
C36 C31 C30 121.7(7) . . ?
C7 C8 C9 119.3(6) . . ?
C7 C8 H8 120.4 . . ?
C9 C8 H8 120.4 . . ?
N2 C6 C7 122.5(6) . . ?
N2 C6 H6 118.7 . . ?
C7 C6 H6 118.7 . . ?
C15 C14 C13 117.9(6) . . ?
C15 C14 C16 119.6(6) . . ?
C13 C14 C16 122.5(6) . . ?
C26 C27 C28 120.3(8) . . ?
C26 C27 H27 119.9 . . ?
C28 C27 H27 119.9 . . ?
C25 C26 C27 119.7(8) . . ?
C25 C26 H26 120.1 . . ?
C27 C26 H26 120.1 . . ?
C8 C7 C6 118.1(6) . . ?
C8 C7 C5 123.1(6) . . ?
C6 C7 C5 118.6(6) . . ?
C31 C36 C35 121.5(8) . . ?
C31 C36 H36 119.3 . . ?
C35 C36 H36 119.3 . . ?
C26 C25 C24 120.8(9) . . ?
C26 C25 H25 119.6 . . ?
C24 C25 H25 119.6 . . ?
C23 C24 C25 120.7(8) . . ?
C23 C24 H24 119.6 . . ?
C25 C24 H24 119.6 . . ?
C17 Si2 C19 107.8(4) . . ?
C17 Si2 C20 106.6(4) . . ?
C19 Si2 C20 111.3(4) . . ?
C17 Si2 C18 110.5(4) . . ?
C19 Si2 C18 109.9(5) . . ?
C20 Si2 C18 110.7(5) . . ?
C16 C17 Si2 177.6(8) . . ?
C13 C12 C11 118.7(6) . . ?
C13 C12 H12 120.7 . . ?
C11 C12 H12 120.7 . . ?
C12 C13 C14 120.1(6) . . ?
C12 C13 H13 120.0 . . ?
C14 C13 H13 120.0 . . ?
Si1 C2 H2A 109.5 . . ?
Si1 C2 H2B 109.5 . . ?
H2A C2 H2B 109.5 . . ?
Si1 C2 H2C 109.5 . . ?
H2A C2 H2C 109.5 . . ?
H2B C2 H2C 109.5 . . ?
C17 C16 C14 179.2(9) . . ?
C35 C34 C33 117.6(9) . . ?
C35 C34 H34 121.2 . . ?
C33 C34 H34 121.2 . . ?
C34 C35 C36 121.8(8) . . ?
C34 C35 H35 119.1 . . ?
C36 C35 H35 119.1 . . ?
C34 C33 C32 120.4(8) . . ?
C34 C33 H33 119.8 . . ?
C32 C33 H33 119.8 . . ?
Si1 C1 H1A 109.5 . . ?
Si1 C1 H1B 109.5 . . ?
H1A C1 H1B 109.5 . . ?
Si1 C1 H1C 109.5 . . ?
H1A C1 H1C 109.5 . . ?
H1B C1 H1C 109.5 . . ?
Si1 C3 H3A 109.5 . . ?
Si1 C3 H3B 109.5 . . ?
H3A C3 H3B 109.5 . . ?
Si1 C3 H3C 109.5 . . ?
H3A C3 H3C 109.5 . . ?
H3B C3 H3C 109.5 . . ?
C10 C9 C8 120.7(6) . . ?
C10 C9 H9 119.6 . . ?
C8 C9 H9 119.6 . . ?
Si2 C20 H20A 109.5 . . ?
Si2 C20 H20B 109.5 . . ?
H20A C20 H20B 109.5 . . ?
Si2 C20 H20C 109.5 . . ?
H20A C20 H20C 109.5 . . ?
H20B C20 H20C 109.5 . . ?
Si2 C19 H19A 109.5 . . ?
Si2 C19 H19B 109.5 . . ?
H19A C19 H19B 109.5 . . ?
Si2 C19 H19C 109.5 . . ?
H19A C19 H19C 109.5 . . ?
H19B C19 H19C 109.5 . . ?
Si2 C18 H18A 109.5 . . ?
Si2 C18 H18B 109.5 . . ?
H18A C18 H18B 109.5 . . ?
Si2 C18 H18C 109.5 . . ?
H18A C18 H18C 109.5 . . ?
H18B C18 H18C 109.5 . . ?

loop_
_geom_bond_atom_site_label_1
_geom_bond_atom_site_label_2
_geom_bond_distance
_geom_bond_site_symmetry_2
_geom_bond_publ_flag
Pt1 C21 1.951(6) . ?
Pt1 C29 1.952(7) . ?
Pt1 N1 2.065(5) . ?
Pt1 N2 2.069(5) . ?
Si1 C4 1.843(7) . ?
Si1 C2 1.856(8) . ?
Si1 C3 1.856(8) . ?
Si1 C1 1.861(7) . ?
Cl3 C01 1.731(7) . ?
Cl1 C01 1.751(6) . ?
Cl2 C01 1.755(7) . ?
N1 C15 1.335(7) . ?
N1 C11 1.363(7) . ?
C11 C12 1.400(8) . ?
C11 C10 1.449(8) . ?
C22 C21 1.192(8) . ?
C22 C23 1.456(9) . ?
C10 N2 1.370(7) . ?
C10 C9 1.386(8) . ?
C30 C29 1.196(8) . ?
C30 C31 1.436(9) . ?
C5 C4 1.182(8) . ?
C5 C7 1.462(9) . ?
C15 C14 1.382(7) . ?
C15 H15 0.9300 . ?
N2 C6 1.327(7) . ?
C28 C27 1.378(9) . ?
C28 C23 1.391(9) . ?
C28 H28 0.9300 . ?
C23 C24 1.365(9) . ?
C01 H01 0.9800 . ?
C32 C31 1.363(9) . ?
C32 C33 1.368(11) . ?
C32 H32 0.9300 . ?
C31 C36 1.375(9) . ?
C8 C7 1.365(8) . ?
C8 C9 1.407(8) . ?
C8 H8 0.9300 . ?
C6 C7 1.396(9) . ?
C6 H6 0.9300 . ?
C14 C13 1.400(8) . ?
C14 C16 1.444(9) . ?
C27 C26 1.370(11) . ?
C27 H27 0.9300 . ?
C26 C25 1.341(12) . ?
C26 H26 0.9300 . ?
C36 C35 1.376(11) . ?
C36 H36 0.9300 . ?
C25 C24 1.386(10) . ?
C25 H25 0.9300 . ?
C24 H24 0.9300 . ?
Si2 C17 1.835(8) . ?
Si2 C19 1.849(8) . ?
Si2 C20 1.849(8) . ?
Si2 C18 1.860(9) . ?
C17 C16 1.197(9) . ?
C12 C13 1.378(8) . ?
C12 H12 0.9300 . ?
C13 H13 0.9300 . ?
C2 H2A 0.9600 . ?
C2 H2B 0.9600 . ?
C2 H2C 0.9600 . ?
C34 C35 1.346(11) . ?
C34 C33 1.367(11) . ?
C34 H34 0.9300 . ?
C35 H35 0.9300 . ?
C33 H33 0.9300 . ?
C1 H1A 0.9600 . ?
C1 H1B 0.9600 . ?
C1 H1C 0.9600 . ?
C3 H3A 0.9600 . ?
C3 H3B 0.9600 . ?
C3 H3C 0.9600 . ?
C9 H9 0.9300 . ?
C20 H20A 0.9600 . ?
C20 H20B 0.9600 . ?
C20 H20C 0.9600 . ?
C19 H19A 0.9600 . ?
C19 H19B 0.9600 . ?
C19 H19C 0.9600 . ?
C18 H18A 0.9600 . ?
C18 H18B 0.9600 . ?
C18 H18C 0.9600 . ?
